data_4505053
loop_
_publ_author_name
'Wang, Guo-Ming'
'Sun, Yan-Qiong'
'Yang, Guo-Yu'

_publ_section_title
;
 Syntheses and Structures of Two New Organically Templated Borogermanates
;
_journal_issue 1
_journal_name_full 'Crystal Growth &amp; Design'
_journal_page_first 313
_journal_paper_doi 10.1021/cg049872t
_journal_volume 5
_journal_year 2005
_chemical_formula_sum 'C6 H18 B2 Ge3 N2 O11'
_chemical_formula_weight 533.61
_chemical_name_systematic
; 
 ? 
;
_space_group_IT_number 60
_symmetry_cell_setting orthorhombic
_symmetry_space_group_name_Hall '-P 2n 2ab'
_symmetry_space_group_name_H-M 'P b c n'
_atom_sites_solution_hydrogens geom
_atom_sites_solution_primary direct
_atom_sites_solution_secondary difmap
_audit_creation_method SHELXL-97
_cell_angle_alpha 90.00
_cell_angle_beta 90.00
_cell_angle_gamma 90.00
_cell_formula_units_Z 4
_cell_length_a 6.7947(2)
_cell_length_b 11.6963(2)
_cell_length_c 19.9102(3)
_cell_measurement_reflns_used 2831
_cell_measurement_temperature 293(2)
_cell_measurement_theta_max 25.0264
_cell_measurement_theta_min 1.7404
_cell_volume 1582.32(6)
_computing_cell_refinement 'CrystalClear (Rigaku Corp., 2000)'
_computing_data_collection 'CrystalClear (Rigaku Corp., 2000)'
_computing_data_reduction 'CrystalClear (Rigaku Corp., 2000)'
_computing_structure_refinement 'SHELXL-97 (Sheldrick, 1997)'
_computing_structure_solution 'SHELXS-97 (Sheldrick, 1990)'
_diffrn_ambient_temperature 293(2)
_diffrn_measured_fraction_theta_full 0.989
_diffrn_measured_fraction_theta_max 0.989
_diffrn_radiation_monochromator graphite
_diffrn_radiation_source 'fine-focus sealed tube'
_diffrn_radiation_type MoK\a
_diffrn_radiation_wavelength 0.71073
_diffrn_reflns_av_R_equivalents 0.0419
_diffrn_reflns_av_sigmaI/netI 0.0262
_diffrn_reflns_limit_h_max 8
_diffrn_reflns_limit_h_min -8
_diffrn_reflns_limit_k_max 13
_diffrn_reflns_limit_k_min -12
_diffrn_reflns_limit_l_max 23
_diffrn_reflns_limit_l_min -18
_diffrn_reflns_number 8635
_diffrn_reflns_theta_full 25.02
_diffrn_reflns_theta_max 25.02
_diffrn_reflns_theta_min 3.47
_exptl_absorpt_coefficient_mu 5.721
_exptl_absorpt_correction_T_max 1.0000
_exptl_absorpt_correction_T_min 0.7229
_exptl_crystal_colour Colorless
_exptl_crystal_density_diffrn 2.240
_exptl_crystal_density_method 'not measured'
_exptl_crystal_description Prism
_exptl_crystal_F_000 1048
_exptl_crystal_size_max 0.1500
_exptl_crystal_size_mid 0.1200
_exptl_crystal_size_min 0.0400
_refine_diff_density_max 0.765
_refine_diff_density_min -0.818
_refine_diff_density_rms 0.112
_refine_ls_extinction_method none
_refine_ls_goodness_of_fit_ref 1.167
_refine_ls_hydrogen_treatment mixed
_refine_ls_matrix_type full
_refine_ls_number_parameters 110
_refine_ls_number_reflns 1374
_refine_ls_number_restraints 0
_refine_ls_restrained_S_all 1.167
_refine_ls_R_factor_all 0.0397
_refine_ls_R_factor_gt 0.0374
_refine_ls_shift/su_max 0.000
_refine_ls_shift/su_mean 0.000
_refine_ls_structure_factor_coef Fsqd
_refine_ls_weighting_details 'calc w=1/[\s^2^(Fo^2^)+(0.0314P)^2^+6.6454P] where P=(Fo^2^+2Fc^2^)/3'
_refine_ls_weighting_scheme calc
_refine_ls_wR_factor_gt 0.0836
_refine_ls_wR_factor_ref 0.0847
_reflns_number_gt 1317
_reflns_number_total 1374
_reflns_threshold_expression >2sigma(I)
_cod_data_source_file cg049872tsi20040404_085626.cif
_cod_data_source_block BGe-DACH
_cod_original_sg_symbol_H-M Pbcn
_cod_database_code 4505053

loop_
_symmetry_equiv_pos_as_xyz
'x, y, z'
'-x+1/2, -y+1/2, z+1/2'
'-x, y, -z+1/2'
'x+1/2, -y+1/2, -z'
'-x, -y, -z'
'x-1/2, y-1/2, -z-1/2'
'x, -y, z-1/2'
'-x-1/2, y-1/2, z'

loop_
_atom_site_label
_atom_site_type_symbol
_atom_site_fract_x
_atom_site_fract_y
_atom_site_fract_z
_atom_site_U_iso_or_equiv
_atom_site_adp_type
_atom_site_occupancy
_atom_site_symmetry_multiplicity
_atom_site_calc_flag
_atom_site_refinement_flags
Ge1 Ge 0.22635(7) 0.17148(4) 0.23741(3) 0.01490(18) Uani 1 1 d .
Ge2 Ge 0.0000 -0.05762(6) 0.2500 0.0142(2) Uani 1 2 d S
B B 0.0361(8) -0.2426(4) 0.3396(3) 0.0153(11) Uani 1 1 d .
O1 O 0.3234(5) 0.2522(3) 0.17240(17) 0.0196(7) Uani 1 1 d .
O2 O 0.0000 0.2403(4) 0.2500 0.0213(11) Uani 1 2 d S
O3 O 0.3662(5) 0.1561(3) 0.30981(17) 0.0183(7) Uani 1 1 d .
O4 O 0.1767(5) 0.0305(3) 0.21132(18) 0.0205(7) Uani 1 1 d .
O5 O 0.1218(5) -0.1383(3) 0.30982(17) 0.0186(7) Uani 1 1 d .
O6 O 0.0728(5) -0.2402(2) 0.40847(14) 0.0121(6) Uani 1 1 d .
H6A H 0.0260 -0.2976 0.4260 0.018 Uiso 1 1 calc R
C1 C -0.0055(7) 0.4312(4) 0.0608(3) 0.0229(11) Uani 1 1 d .
H1C H -0.0035 0.3537 0.0421 0.027 Uiso 1 1 calc R
C2 C 0.1819(7) 0.4928(5) 0.0400(3) 0.0267(12) Uani 1 1 d .
H2A H 0.2955 0.4492 0.0546 0.032 Uiso 1 1 calc R
H2B H 0.1871 0.5672 0.0615 0.032 Uiso 1 1 calc R
C3 C 0.1885(7) 0.5078(5) -0.0362(3) 0.0244(11) Uani 1 1 d .
H3A H 0.3042 0.5517 -0.0485 0.029 Uiso 1 1 calc R
H3B H 0.1979 0.4335 -0.0576 0.029 Uiso 1 1 calc R
N N -0.0108(6) 0.4235(4) 0.1362(2) 0.0283(10) Uani 1 1 d .
H0A H -0.1200 0.3875 0.1489 0.042 Uiso 1 1 calc R
H0B H -0.0094 0.4936 0.1536 0.042 Uiso 1 1 calc R
H0C H 0.0938 0.3849 0.1506 0.042 Uiso 1 1 calc R

loop_
_atom_site_aniso_label
_atom_site_aniso_U_11
_atom_site_aniso_U_22
_atom_site_aniso_U_33
_atom_site_aniso_U_23
_atom_site_aniso_U_13
_atom_site_aniso_U_12
Ge1 0.0100(3) 0.0099(3) 0.0248(3) 0.00129(19) 0.00105(19) -0.00046(18)
Ge2 0.0098(4) 0.0093(3) 0.0234(4) 0.000 -0.0018(3) 0.000
B 0.015(3) 0.011(2) 0.020(3) 0.000(2) 0.001(2) -0.001(2)
O1 0.0142(17) 0.0218(18) 0.0228(18) 0.0051(15) -0.0008(14) -0.0020(13)
O2 0.010(2) 0.011(2) 0.043(3) 0.000 0.001(2) 0.000
O3 0.0180(17) 0.0131(16) 0.0238(18) 0.0023(13) -0.0031(14) -0.0013(13)
O4 0.0168(16) 0.0135(16) 0.031(2) -0.0025(15) 0.0043(15) -0.0028(13)
O5 0.0152(17) 0.0134(16) 0.0272(19) 0.0030(14) -0.0063(14) -0.0013(13)
O6 0.0196(16) 0.0089(14) 0.0079(15) 0.0013(12) -0.0038(12) -0.0048(12)
C1 0.026(3) 0.022(3) 0.021(3) 0.006(2) 0.002(2) -0.005(2)
C2 0.021(3) 0.034(3) 0.025(3) 0.007(2) -0.003(2) -0.004(2)
C3 0.021(2) 0.031(3) 0.022(3) 0.002(2) 0.002(2) -0.002(2)
N 0.024(2) 0.034(3) 0.026(2) 0.005(2) -0.0014(19) -0.0117(19)

loop_
_atom_type_symbol
_atom_type_description
_atom_type_scat_dispersion_real
_atom_type_scat_dispersion_imag
_atom_type_scat_source
C C 0.0033 0.0016 'International Tables Vol C Tables 4.2.6.8 and 6.1.1.4'
H H 0.0000 0.0000 'International Tables Vol C Tables 4.2.6.8 and 6.1.1.4'
B B 0.0013 0.0007 'International Tables Vol C Tables 4.2.6.8 and 6.1.1.4'
N N 0.0061 0.0033 'International Tables Vol C Tables 4.2.6.8 and 6.1.1.4'
O O 0.0106 0.0060 'International Tables Vol C Tables 4.2.6.8 and 6.1.1.4'
Ge Ge 0.1547 1.8001 'International Tables Vol C Tables 4.2.6.8 and 6.1.1.4'

loop_
_geom_angle_atom_site_label_1
_geom_angle_atom_site_label_2
_geom_angle_atom_site_label_3
_geom_angle
_geom_angle_site_symmetry_1
_geom_angle_site_symmetry_3
O1 Ge1 O3 117.93(15) . .
O1 Ge1 O2 100.98(14) . .
O3 Ge1 O2 114.13(11) . .
O1 Ge1 O4 111.26(16) . .
O3 Ge1 O4 104.64(15) . .
O2 Ge1 O4 107.70(16) . .
O5 Ge2 O5 113.9(2) 3 .
O5 Ge2 O4 110.15(16) 3 .
O5 Ge2 O4 107.12(15) . .
O5 Ge2 O4 107.12(15) 3 3
O5 Ge2 O4 110.15(16) . 3
O4 Ge2 O4 108.3(2) . 3
O6 B O1 109.7(4) . 6_556
O6 B O5 107.9(4) . .
O1 B O5 111.0(4) 6_556 .
O6 B O3 109.2(4) . 8_655
O1 B O3 110.1(4) 6_556 8_655
O5 B O3 108.9(4) . 8_655
B O1 Ge1 121.3(3) 6_666 .
Ge1 O2 Ge1 125.4(3) 3 .
B O3 Ge1 119.7(3) 8_665 .
Ge2 O4 Ge1 123.35(19) . .
B O5 Ge2 122.6(3) . .
B O6 H6A 109.5 . .
N C1 C3 109.3(4) . 5_565
N C1 C2 108.7(4) . .
C3 C1 C2 112.1(4) 5_565 .
N C1 H1C 108.9 . .
C3 C1 H1C 108.9 5_565 .
C2 C1 H1C 108.9 . .
C1 C2 C3 110.4(4) . .
C1 C2 H2A 109.6 . .
C3 C2 H2A 109.6 . .
C1 C2 H2B 109.6 . .
C3 C2 H2B 109.6 . .
H2A C2 H2B 108.1 . .
C1 C3 C2 110.5(4) 5_565 .
C1 C3 H3A 109.5 5_565 .
C2 C3 H3A 109.5 . .
C1 C3 H3B 109.5 5_565 .
C2 C3 H3B 109.5 . .
H3A C3 H3B 108.1 . .
C1 N H0A 109.5 . .
C1 N H0B 109.5 . .
H0A N H0B 109.5 . .
C1 N H0C 109.5 . .
H0A N H0C 109.5 . .
H0B N H0C 109.5 . .

loop_
_geom_bond_atom_site_label_1
_geom_bond_atom_site_label_2
_geom_bond_distance
_geom_bond_site_symmetry_2
Ge1 O1 1.732(3) .
Ge1 O3 1.736(3) .
Ge1 O2 1.754(2) .
Ge1 O4 1.761(3) .
Ge2 O5 1.730(3) 3
Ge2 O5 1.730(3) .
Ge2 O4 1.760(3) .
Ge2 O4 1.760(3) 3
B O6 1.395(6) .
B O1 1.466(6) 6_556
B O5 1.476(6) .
B O3 1.482(6) 8_655
O1 B 1.466(6) 6_666
O2 Ge1 1.754(2) 3
O3 B 1.482(6) 8_665
O6 H6A 0.8200 .
C1 N 1.504(7) .
C1 C3 1.515(7) 5_565
C1 C2 1.520(7) .
C1 H1C 0.9800 .
C2 C3 1.528(7) .
C2 H2A 0.9700 .
C2 H2B 0.9700 .
C3 C1 1.515(7) 5_565
C3 H3A 0.9700 .
C3 H3B 0.9700 .
N H0A 0.8900 .
N H0B 0.8900 .
N H0C 0.8900 .

loop_
_geom_hbond_atom_site_label_D
_geom_hbond_atom_site_label_H
_geom_hbond_atom_site_label_A
_geom_hbond_distance_DH
_geom_hbond_distance_HA
_geom_hbond_distance_DA
_geom_hbond_angle_DHA
_geom_hbond_site_symmetry_A
N H0A O5 0.89 1.96 2.813(5) 159.8 6_566
N H0B O3 0.89 2.20 3.042(6) 156.8 6_566
N H0C O1 0.89 2.24 3.114(6) 165.8 .
